data_7041463
loop_
_publ_author_name
'Wang, Chunhong'
'Xiang, Li'
'Leng, Xuebing'
'Chen, Yaofeng'

_publ_section_title
;
 Rare-earth metal hydrides supported by silicon-bridged boratabenzene
 fluorenyl ligands: synthesis, structure and reactivity.
;
_journal_issue 4
_journal_name_full 'Dalton transactions (Cambridge, England : 2003)'
_journal_page_first 1218
_journal_page_last 1227
_journal_paper_doi 10.1039/c6dt04441g
_journal_volume 46
_journal_year 2017
_chemical_formula_moiety 'C31 H43 B La N3 Si'
_chemical_formula_sum 'C31 H43 B La N3 Si'
_chemical_formula_weight 635.49
_chemical_name_systematic
;
 ? 
;
_space_group_crystal_system monoclinic
_space_group_IT_number 15
_space_group_name_Hall '-C 2yc'
_space_group_name_H-M_alt 'C 1 2/c 1'
_symmetry_space_group_name_Hall '-C 2yc'
_symmetry_space_group_name_H-M 'C 1 2/c 1'
_atom_sites_solution_hydrogens geom
_audit_creation_date 2016-11-22
_audit_creation_method
;
Olex2 1.2
(compiled 2016.09.09 svn.r3337 for OlexSys, GUI svn.r5261)
;
_audit_update_record
;
2016-11-22 deposited with the CCDC.
2016-12-15 downloaded from the CCDC.
;
_cell_angle_alpha 90
_cell_angle_beta 103.612(3)
_cell_angle_gamma 90
_cell_formula_units_Z 8
_cell_length_a 20.586(4)
_cell_length_b 9.2519(16)
_cell_length_c 33.235(6)
_cell_measurement_reflns_used 6968
_cell_measurement_temperature 140(2)
_cell_measurement_theta_max 28.22
_cell_measurement_theta_min 2.43
_cell_volume 6152.1(19)
_computing_cell_refinement 'SAINT v7.68A (Bruker, 2009)'
_computing_data_collection 'Bruker APEX2'
_computing_data_reduction 'SAINT v7.68A (Bruker, 2009)'
_computing_molecular_graphics 'Olex2 (Dolomanov et al., 2009)'
_computing_publication_material 'Olex2 (Dolomanov et al., 2009)'
_computing_structure_refinement 'XL (Sheldrick, 2008)'
_computing_structure_solution 'SHELXS-97 (Sheldrick, 2008)'
_diffrn_ambient_temperature 140
_diffrn_measured_fraction_theta_full 1.000
_diffrn_measured_fraction_theta_max 1.000
_diffrn_measurement_device_type 'Bruker APEX-II CCD'
_diffrn_measurement_method '\f and \w scans'
_diffrn_radiation_monochromator graphite
_diffrn_radiation_type MoK\a
_diffrn_radiation_wavelength 0.71073
_diffrn_reflns_av_R_equivalents 0.0511
_diffrn_reflns_av_unetI/netI 0.0504
_diffrn_reflns_Laue_measured_fraction_full 1.000
_diffrn_reflns_Laue_measured_fraction_max 1.000
_diffrn_reflns_limit_h_max 24
_diffrn_reflns_limit_h_min -24
_diffrn_reflns_limit_k_max 11
_diffrn_reflns_limit_k_min -10
_diffrn_reflns_limit_l_max 40
_diffrn_reflns_limit_l_min -32
_diffrn_reflns_number 20164
_diffrn_reflns_point_group_measured_fraction_full 1.000
_diffrn_reflns_point_group_measured_fraction_max 1.000
_diffrn_reflns_theta_full 25.242
_diffrn_reflns_theta_max 25.499
_diffrn_reflns_theta_min 1.261
_diffrn_standards_number 0
_exptl_absorpt_coefficient_mu 1.451
_exptl_absorpt_correction_T_max 0.7461
_exptl_absorpt_correction_T_min 0.5907
_exptl_absorpt_correction_type multi-scan
_exptl_absorpt_process_details
;
SADABS-2008/1 (Bruker,2008) was used for absorption correction.
wR2(int) was 0.0865 before and 0.0616 after correction.
The Ratio of minimum to maximum transmission is 0.7917.
The \l/2 correction factor is 0.0015.
;
_exptl_crystal_colour yellow
_exptl_crystal_colour_primary yellow
_exptl_crystal_density_diffrn 1.372
_exptl_crystal_description block
_exptl_crystal_F_000 2608
_exptl_crystal_size_max 0.35
_exptl_crystal_size_mid 0.32
_exptl_crystal_size_min 0.25
_refine_diff_density_max 1.794
_refine_diff_density_min -3.302
_refine_diff_density_rms 0.140
_refine_ls_extinction_method none
_refine_ls_goodness_of_fit_ref 1.263
_refine_ls_hydrogen_treatment constr
_refine_ls_matrix_type full
_refine_ls_number_parameters 341
_refine_ls_number_reflns 5726
_refine_ls_number_restraints 13
_refine_ls_restrained_S_all 1.266
_refine_ls_R_factor_all 0.0762
_refine_ls_R_factor_gt 0.0690
_refine_ls_shift/su_max 0.001
_refine_ls_shift/su_mean 0.000
_refine_ls_structure_factor_coef Fsqd
_refine_ls_weighting_details 'w=1/[\s^2^(Fo^2^)+119.1804P] where P=(Fo^2^+2Fc^2^)/3'
_refine_ls_weighting_scheme calc
_refine_ls_wR_factor_gt 0.1347
_refine_ls_wR_factor_ref 0.1375
_reflns_Friedel_coverage 0.000
_reflns_number_gt 5223
_reflns_number_total 5726
_reflns_threshold_expression 'I > 2\s(I)'
_cod_data_source_file c6dt04441g2.cif
_cod_data_source_block 9-La
_cod_depositor_comments 'Adding full bibliography for 7041456--7041465.cif.'
_cod_original_cell_volume 6152.2(19)
_cod_database_code 7041463
_shelxl_version_number 2014-3
_shelx_space_group_comment
;
The symmetry employed for this shelxl refinement is uniquely defined
by the following loop, which should always be used as a source of
symmetry information in preference to the above space-group names.
They are only intended as comments.
;
_shelx_estimated_absorpt_t_max 0.713
_shelx_estimated_absorpt_t_min 0.631
_olex2_refinement_description
;
1. Fixed Uiso
 At 1.2 times of:
  All C(H) groups, All C(H,H) groups
 At 1.5 times of:
  All C(H,H,H) groups
2. Restrained distances
 C21-C22
 1.5 with sigma of 0.01
3. Uiso/Uaniso restraints and constraints
N1 \\sim C21 \\sim C22: within 2A with sigma of 0.001 and sigma for terminal
atoms of 0.002
4.a Ternary CH refined with riding coordinates:
 C17(H17), C18(H18), C19(H19), C26(H26), C29(H29)
4.b Secondary CH2 refined with riding coordinates:
 C21(H21A,H21B), C23(H23A,H23B)
4.c Me refined with riding coordinates:
 C22(H22A,H22B,H22C)
4.d Aromatic/amide H refined with riding coordinates:
 C3(H3), C4(H4), C5(H5), C6(H6), C9(H9), C10(H10), C11(H11), C12(H12),
 C20(H20), C25(H25)
4.e Idealised Me refined as rotating group:
 C14(H14A,H14B,H14C), C15(H15A,H15B,H15C), C24(H24A,H24B,H24C), C27(H27A,H27B,
 H27C), C28(H28A,H28B,H28C), C30(H30A,H30B,H30C), C31(H31A,H31B,H31C)
;
_olex2_submission_special_instructions 'No special instructions were received'

loop_
_space_group_symop_operation_xyz
'x, y, z'
'-x, y, -z+1/2'
'x+1/2, y+1/2, z'
'-x+1/2, y+1/2, -z+1/2'
'-x, -y, -z'
'x, -y, z-1/2'
'-x+1/2, -y+1/2, -z'
'x+1/2, -y+1/2, z-1/2'

loop_
_atom_site_label
_atom_site_type_symbol
_atom_site_fract_x
_atom_site_fract_y
_atom_site_fract_z
_atom_site_U_iso_or_equiv
_atom_site_adp_type
_atom_site_occupancy
_atom_site_site_symmetry_order
_atom_site_calc_flag
_atom_site_refinement_flags_posn
_atom_site_refinement_flags_adp
La1 La 0.13111(2) 0.88009(4) 0.12527(2) 0.01930(13) Uani 1 1 d . .
N1 N -0.0304(4) 1.1596(13) 0.1258(3) 0.083(2) Uani 1 1 d . U
N2 N 0.0328(3) 0.7288(7) 0.10204(19) 0.0262(14) Uani 1 1 d . .
N3 N 0.0713(3) 0.7651(7) 0.17206(19) 0.0265(14) Uani 1 1 d . .
Si1 Si 0.26282(10) 1.0916(2) 0.10676(6) 0.0206(4) Uani 1 1 d . .
B1 B 0.0372(4) 1.1554(10) 0.1211(3) 0.032(2) Uani 1 1 d . .
C1 C 0.2604(3) 0.8930(8) 0.1163(2) 0.0214(14) Uani 1 1 d . .
C2 C 0.2306(3) 0.7843(7) 0.0864(2) 0.0197(15) Uani 1 1 d . .
C3 C 0.2063(4) 0.7885(8) 0.0425(2) 0.0254(16) Uani 1 1 d . .
H3 H 0.2100 0.8747 0.0276 0.030 Uiso 1 1 calc R .
C4 C 0.1777(4) 0.6670(9) 0.0218(2) 0.0298(17) Uani 1 1 d . .
H4 H 0.1616 0.6711 -0.0074 0.036 Uiso 1 1 calc R .
C5 C 0.1715(4) 0.5369(9) 0.0424(2) 0.0300(18) Uani 1 1 d . .
H5 H 0.1533 0.4539 0.0270 0.036 Uiso 1 1 calc R .
C6 C 0.1918(4) 0.5294(8) 0.0851(3) 0.0286(17) Uani 1 1 d . .
H6 H 0.1865 0.4428 0.0994 0.034 Uiso 1 1 calc R .
C7 C 0.2207(3) 0.6532(7) 0.1072(2) 0.0223(15) Uani 1 1 d . .
C8 C 0.2445(3) 0.6768(7) 0.1509(2) 0.0217(15) Uani 1 1 d . .
C9 C 0.2483(4) 0.5857(8) 0.1854(2) 0.0281(17) Uani 1 1 d . .
H9 H 0.2351 0.4872 0.1818 0.034 Uiso 1 1 calc R .
C10 C 0.2716(4) 0.6430(9) 0.2245(2) 0.0340(19) Uani 1 1 d . .
H10 H 0.2737 0.5834 0.2480 0.041 Uiso 1 1 calc R .
C11 C 0.2921(4) 0.7864(9) 0.2300(2) 0.0288(17) Uani 1 1 d . .
H11 H 0.3072 0.8230 0.2573 0.035 Uiso 1 1 calc R .
C12 C 0.2911(3) 0.8770(9) 0.1968(2) 0.0263(15) Uani 1 1 d . .
H12 H 0.3051 0.9747 0.2014 0.032 Uiso 1 1 calc R .
C13 C 0.2691(3) 0.8234(7) 0.1561(2) 0.0198(15) Uani 1 1 d . .
C14 C 0.2776(4) 1.1388(9) 0.0548(2) 0.0322(18) Uani 1 1 d . .
H14A H 0.2378 1.1141 0.0332 0.048 Uiso 1 1 calc GR .
H14B H 0.3161 1.0842 0.0503 0.048 Uiso 1 1 calc GR .
H14C H 0.2865 1.2425 0.0538 0.048 Uiso 1 1 calc GR .
C15 C 0.3279(4) 1.1842(8) 0.1471(2) 0.0298(17) Uani 1 1 d . .
H15A H 0.3362 1.2809 0.1374 0.045 Uiso 1 1 calc GR .
H15B H 0.3693 1.1278 0.1525 0.045 Uiso 1 1 calc GR .
H15C H 0.3123 1.1925 0.1727 0.045 Uiso 1 1 calc GR .
C16 C 0.1779(3) 1.1517(7) 0.1105(2) 0.0202(15) Uani 1 1 d . .
C17 C 0.1630(4) 1.1695(7) 0.1503(2) 0.0250(16) Uani 1 1 d . .
H17 H 0.2014 1.1857 0.1746 0.030 Uiso 1 1 calc R .
C18 C 0.0991(4) 1.1667(8) 0.1575(2) 0.0265(16) Uani 1 1 d . .
H18 H 0.0932 1.1747 0.1864 0.032 Uiso 1 1 calc R .
C19 C 0.1219(3) 1.1352(8) 0.0764(2) 0.0243(15) Uani 1 1 d . .
H19 H 0.1308 1.1263 0.0482 0.029 Uiso 1 1 calc R .
C20 C 0.0560(4) 1.1307(8) 0.0795(2) 0.0295(17) Uani 1 1 d . .
H20 H 0.0218 1.1119 0.0554 0.035 Uiso 1 1 calc R .
C21 C -0.0489(5) 1.1467(14) 0.1690(4) 0.085(2) Uani 1 1 d D U
H21A H -0.0938 1.1038 0.1663 0.102 Uiso 1 1 calc R .
H21B H -0.0155 1.0887 0.1888 0.102 Uiso 1 1 calc R .
C22 C -0.0475(6) 1.2988(14) 0.1816(4) 0.089(3) Uani 1 1 d D U
H22A H -0.0584 1.3061 0.2086 0.134 Uiso 1 1 calc R .
H22B H -0.0028 1.3385 0.1834 0.134 Uiso 1 1 calc R .
H22C H -0.0803 1.3534 0.1610 0.134 Uiso 1 1 calc R .
C23 C -0.0882(4) 1.1674(9) 0.0899(3) 0.043(2) Uani 1 1 d . .
H23A H -0.0725 1.1997 0.0654 0.052 Uiso 1 1 calc R .
H23B H -0.1199 1.2410 0.0955 0.052 Uiso 1 1 calc R .
C24 C -0.1244(5) 1.0265(10) 0.0800(3) 0.051(3) Uani 1 1 d . .
H24A H -0.0945 0.9550 0.0722 0.077 Uiso 1 1 calc GR .
H24B H -0.1635 1.0403 0.0569 0.077 Uiso 1 1 calc GR .
H24C H -0.1390 0.9922 0.1043 0.077 Uiso 1 1 calc GR .
C25 C 0.0250(4) 0.7173(8) 0.1404(3) 0.0289(18) Uani 1 1 d . .
H25 H -0.0144 0.6741 0.1451 0.035 Uiso 1 1 calc R .
C26 C -0.0206(4) 0.6700(8) 0.0683(3) 0.0294(18) Uani 1 1 d . .
H26 H -0.0651 0.6919 0.0740 0.035 Uiso 1 1 calc R .
C27 C -0.0154(4) 0.7438(10) 0.0289(3) 0.041(2) Uani 1 1 d . .
H27A H -0.0218 0.8481 0.0314 0.062 Uiso 1 1 calc GR .
H27B H -0.0498 0.7058 0.0057 0.062 Uiso 1 1 calc GR .
H27C H 0.0289 0.7257 0.0238 0.062 Uiso 1 1 calc GR .
C28 C -0.0128(5) 0.5080(9) 0.0651(3) 0.048(2) Uani 1 1 d . .
H28A H 0.0305 0.4864 0.0590 0.072 Uiso 1 1 calc GR .
H28B H -0.0488 0.4701 0.0428 0.072 Uiso 1 1 calc GR .
H28C H -0.0151 0.4626 0.0913 0.072 Uiso 1 1 calc GR .
C29 C 0.0611(4) 0.7454(10) 0.2138(2) 0.0329(19) Uani 1 1 d . .
H29 H 0.0126 0.7588 0.2128 0.039 Uiso 1 1 calc R .
C30 C 0.1006(5) 0.8593(12) 0.2421(3) 0.051(3) Uani 1 1 d . .
H30A H 0.1484 0.8466 0.2436 0.076 Uiso 1 1 calc GR .
H30B H 0.0924 0.8494 0.2698 0.076 Uiso 1 1 calc GR .
H30C H 0.0865 0.9556 0.2311 0.076 Uiso 1 1 calc GR .
C31 C 0.0816(5) 0.5945(11) 0.2296(3) 0.052(3) Uani 1 1 d . .
H31A H 0.0574 0.5230 0.2099 0.078 Uiso 1 1 calc GR .
H31B H 0.0707 0.5805 0.2565 0.078 Uiso 1 1 calc GR .
H31C H 0.1298 0.5822 0.2326 0.078 Uiso 1 1 calc GR .

loop_
_atom_site_aniso_label
_atom_site_aniso_U_11
_atom_site_aniso_U_22
_atom_site_aniso_U_33
_atom_site_aniso_U_23
_atom_site_aniso_U_13
_atom_site_aniso_U_12
La1 0.0183(2) 0.0180(2) 0.0226(2) 0.00383(18) 0.00667(15) -0.00110(18)
N1 0.031(3) 0.128(6) 0.087(5) -0.033(5) 0.008(3) 0.012(4)
N2 0.023(3) 0.030(3) 0.026(3) 0.001(3) 0.006(3) -0.009(3)
N3 0.023(3) 0.036(4) 0.021(3) 0.008(3) 0.007(3) -0.001(3)
Si1 0.0215(10) 0.0153(9) 0.0262(10) 0.0011(8) 0.0077(8) -0.0032(7)
B1 0.027(5) 0.024(5) 0.046(6) 0.002(4) 0.011(4) 0.009(4)
C1 0.018(3) 0.023(4) 0.025(4) 0.003(3) 0.007(3) 0.004(3)
C2 0.017(3) 0.022(4) 0.023(4) 0.000(3) 0.010(3) 0.002(3)
C3 0.023(4) 0.032(4) 0.025(4) -0.003(3) 0.013(3) 0.000(3)
C4 0.030(4) 0.037(4) 0.022(4) -0.006(3) 0.005(3) -0.002(3)
C5 0.028(4) 0.031(4) 0.033(4) -0.010(4) 0.011(3) -0.004(3)
C6 0.028(4) 0.020(4) 0.043(5) -0.003(3) 0.019(4) -0.001(3)
C7 0.017(3) 0.015(4) 0.036(4) 0.000(3) 0.008(3) 0.002(3)
C8 0.015(3) 0.018(3) 0.034(4) 0.003(3) 0.010(3) 0.006(3)
C9 0.028(4) 0.016(4) 0.041(5) 0.002(3) 0.012(3) 0.003(3)
C10 0.038(4) 0.032(5) 0.030(4) 0.013(4) 0.004(3) 0.007(4)
C11 0.029(4) 0.039(4) 0.018(4) 0.000(3) 0.006(3) 0.005(3)
C12 0.026(4) 0.027(4) 0.026(4) 0.003(3) 0.005(3) -0.005(3)
C13 0.012(3) 0.019(3) 0.029(4) 0.001(3) 0.006(3) 0.003(3)
C14 0.033(4) 0.031(4) 0.035(4) 0.006(4) 0.012(3) -0.009(4)
C15 0.025(4) 0.029(4) 0.036(4) 0.001(4) 0.007(3) -0.006(3)
C16 0.024(4) 0.010(3) 0.028(4) 0.005(3) 0.009(3) 0.000(3)
C17 0.026(4) 0.015(3) 0.033(4) -0.002(3) 0.006(3) 0.000(3)
C18 0.028(4) 0.028(4) 0.026(4) -0.005(3) 0.012(3) 0.004(3)
C19 0.028(4) 0.019(4) 0.026(4) 0.005(3) 0.008(3) 0.001(3)
C20 0.030(4) 0.019(4) 0.037(4) 0.007(3) 0.003(3) 0.002(3)
C21 0.033(3) 0.129(6) 0.088(5) -0.033(5) 0.007(3) 0.011(4)
C22 0.039(3) 0.131(7) 0.092(5) -0.032(5) 0.005(3) 0.009(4)
C23 0.021(4) 0.038(5) 0.070(7) 0.008(5) 0.007(4) 0.007(4)
C24 0.045(6) 0.045(6) 0.065(7) 0.010(5) 0.015(5) -0.004(5)
C25 0.018(4) 0.025(4) 0.044(5) 0.008(4) 0.008(3) -0.003(3)
C26 0.018(4) 0.028(4) 0.040(5) 0.004(3) 0.002(3) -0.007(3)
C27 0.044(5) 0.043(5) 0.030(5) 0.000(4) -0.005(4) -0.009(4)
C28 0.053(6) 0.027(5) 0.059(6) -0.003(4) 0.004(5) -0.011(4)
C29 0.019(4) 0.057(6) 0.025(4) 0.013(4) 0.011(3) -0.001(4)
C30 0.053(6) 0.075(7) 0.025(4) 0.006(5) 0.008(4) -0.007(5)
C31 0.053(6) 0.052(6) 0.052(6) 0.029(5) 0.017(5) 0.004(5)

loop_
_atom_type_symbol
_atom_type_description
_atom_type_scat_dispersion_real
_atom_type_scat_dispersion_imag
_atom_type_scat_source
C C 0.0033 0.0016 'International Tables Vol C Tables 4.2.6.8 and 6.1.1.4'
H H 0.0000 0.0000 'International Tables Vol C Tables 4.2.6.8 and 6.1.1.4'
N N 0.0061 0.0033 'International Tables Vol C Tables 4.2.6.8 and 6.1.1.4'
B B 0.0013 0.0007 'International Tables Vol C Tables 4.2.6.8 and 6.1.1.4'
La La -0.2871 2.4523 'International Tables Vol C Tables 4.2.6.8 and 6.1.1.4'
Si Si 0.0817 0.0704 'International Tables Vol C Tables 4.2.6.8 and 6.1.1.4'

loop_
_geom_angle_atom_site_label_1
_geom_angle_atom_site_label_2
_geom_angle_atom_site_label_3
_geom_angle
N2 La1 N3 56.3(2)
N2 La1 C1 138.1(2)
N2 La1 C2 108.3(2)
N2 La1 C7 92.3(2)
N2 La1 C8 105.5(2)
N2 La1 C13 134.2(2)
N2 La1 C16 139.6(2)
N2 La1 C17 139.0(2)
N2 La1 C18 112.8(2)
N2 La1 C19 111.0(2)
N2 La1 C25 28.3(2)
N3 La1 C1 137.2(2)
N3 La1 C2 133.4(2)
N3 La1 C7 104.6(2)
N3 La1 C8 91.2(2)
N3 La1 C13 107.6(2)
N3 La1 C16 139.0(2)
N3 La1 C17 110.0(2)
N3 La1 C18 88.4(2)
N3 La1 C19 138.5(2)
N3 La1 C25 28.2(2)
C1 La1 C2 30.1(2)
C1 La1 C7 48.8(2)
C1 La1 C8 48.8(2)
C1 La1 C13 29.9(2)
C1 La1 C16 63.7(2)
C1 La1 C17 80.1(2)
C1 La1 C18 107.5(2)
C1 La1 C19 80.7(2)
C1 La1 C25 149.4(2)
C2 La1 C7 28.72(19)
C2 La1 C8 47.3(2)
C2 La1 C13 48.0(2)
C2 La1 C17 106.8(2)
C2 La1 C18 133.7(2)
C2 La1 C19 87.5(2)
C7 La1 C8 28.1(2)
C7 La1 C18 154.9(2)
C8 La1 C18 133.2(2)
C13 La1 C7 47.1(2)
C13 La1 C8 28.75(19)
C13 La1 C17 85.7(2)
C13 La1 C18 108.7(2)
C13 La1 C19 106.6(2)
C16 La1 C2 83.3(2)
C16 La1 C7 110.42(19)
C16 La1 C8 110.06(19)
C16 La1 C13 82.6(2)
C16 La1 C17 29.6(2)
C16 La1 C18 51.4(2)
C16 La1 C19 29.2(2)
C16 La1 C25 146.9(2)
C17 La1 C7 128.3(2)
C17 La1 C8 113.7(2)
C17 La1 C18 27.5(2)
C17 La1 C19 50.5(2)
C19 La1 C7 115.8(2)
C19 La1 C8 129.2(2)
C19 La1 C18 58.5(2)
C25 La1 C2 126.7(2)
C25 La1 C7 101.9(2)
C25 La1 C8 101.7(2)
C25 La1 C13 126.5(2)
C25 La1 C17 126.4(2)
C25 La1 C18 99.6(2)
C25 La1 C19 126.9(2)
B1 N1 C21 123.1(9)
B1 N1 C23 122.0(10)
C23 N1 C21 114.8(8)
C25 N2 La1 91.2(4)
C25 N2 C26 117.6(6)
C26 N2 La1 150.2(5)
C25 N3 La1 90.9(5)
C25 N3 C29 118.6(6)
C29 N3 La1 149.8(5)
C1 Si1 La1 50.9(2)
C1 Si1 C14 113.7(3)
C14 Si1 La1 126.2(2)
C15 Si1 La1 125.6(3)
C15 Si1 C1 111.9(3)
C15 Si1 C14 108.1(4)
C15 Si1 C16 109.9(3)
C16 Si1 La1 51.7(2)
C16 Si1 C1 102.6(3)
C16 Si1 C14 110.5(3)
N1 B1 La1 127.6(7)
N1 B1 C18 123.7(9)
N1 B1 C20 123.9(8)
C18 B1 La1 68.8(4)
C20 B1 La1 69.0(4)
C20 B1 C18 112.3(7)
Si1 C1 La1 97.3(3)
C2 C1 La1 77.3(4)
C2 C1 Si1 126.3(5)
C13 C1 La1 78.2(4)
C13 C1 Si1 126.2(5)
C13 C1 C2 105.1(6)
C1 C2 La1 72.6(4)
C3 C2 La1 110.1(4)
C3 C2 C1 132.3(7)
C3 C2 C7 117.5(7)
C7 C2 La1 81.0(4)
C7 C2 C1 110.0(6)
C2 C3 H3 120.2
C4 C3 C2 119.6(7)
C4 C3 H3 120.2
C3 C4 H4 118.9
C3 C4 C5 122.2(7)
C5 C4 H4 118.9
C4 C5 H5 119.9
C6 C5 C4 120.2(7)
C6 C5 H5 119.9
C5 C6 H6 120.6
C5 C6 C7 118.7(7)
C7 C6 H6 120.6
C2 C7 La1 70.3(4)
C2 C7 C8 107.9(6)
C6 C7 La1 118.4(5)
C6 C7 C2 121.6(7)
C6 C7 C8 130.5(7)
C8 C7 La1 76.6(4)
C7 C8 La1 75.3(4)
C7 C8 C13 106.8(6)
C9 C8 La1 120.1(5)
C9 C8 C7 132.2(7)
C9 C8 C13 120.9(7)
C13 C8 La1 70.6(4)
C8 C9 H9 120.8
C10 C9 C8 118.4(7)
C10 C9 H9 120.8
C9 C10 H10 119.4
C9 C10 C11 121.2(7)
C11 C10 H10 119.4
C10 C11 H11 119.1
C12 C11 C10 121.7(7)
C12 C11 H11 119.1
C11 C12 H12 120.2
C11 C12 C13 119.6(7)
C13 C12 H12 120.2
C1 C13 La1 71.8(4)
C1 C13 C8 110.2(6)
C8 C13 La1 80.7(4)
C12 C13 La1 110.5(4)
C12 C13 C1 131.7(7)
C12 C13 C8 117.9(7)
Si1 C14 H14A 109.5
Si1 C14 H14B 109.5
Si1 C14 H14C 109.5
H14A C14 H14B 109.5
H14A C14 H14C 109.5
H14B C14 H14C 109.5
Si1 C15 H15A 109.5
Si1 C15 H15B 109.5
Si1 C15 H15C 109.5
H15A C15 H15B 109.5
H15A C15 H15C 109.5
H15B C15 H15C 109.5
Si1 C16 La1 96.4(2)
C17 C16 La1 77.4(4)
C17 C16 Si1 120.1(5)
C19 C16 La1 78.1(4)
C19 C16 Si1 120.8(5)
C19 C16 C17 116.0(6)
La1 C17 H17 117.6
C16 C17 La1 72.9(4)
C16 C17 H17 117.6
C18 C17 La1 82.5(4)
C18 C17 C16 124.8(7)
C18 C17 H17 117.6
La1 C18 H18 119.7
B1 C18 La1 82.5(4)
B1 C18 H18 119.7
C17 C18 La1 70.0(4)
C17 C18 B1 120.5(7)
C17 C18 H18 119.7
La1 C19 H19 117.6
C16 C19 La1 72.7(4)
C16 C19 H19 117.6
C20 C19 La1 82.4(4)
C20 C19 C16 124.7(7)
C20 C19 H19 117.6
La1 C20 H20 118.6
B1 C20 La1 82.4(4)
B1 C20 H20 119.4
C19 C20 La1 70.3(4)
C19 C20 B1 121.3(7)
C19 C20 H20 119.4
N1 C21 H21A 111.5
N1 C21 H21B 111.5
H21A C21 H21B 109.4
C22 C21 N1 101.1(11)
C22 C21 H21A 111.6
C22 C21 H21B 111.5
C21 C22 H22A 109.5
C21 C22 H22B 109.5
C21 C22 H22C 109.5
H22A C22 H22B 109.5
H22A C22 H22C 109.5
H22B C22 H22C 109.5
N1 C23 H23A 108.8
N1 C23 H23B 108.8
N1 C23 C24 113.6(9)
H23A C23 H23B 107.7
C24 C23 H23A 108.8
C24 C23 H23B 108.8
C23 C24 H24A 109.5
C23 C24 H24B 109.5
C23 C24 H24C 109.5
H24A C24 H24B 109.5
H24A C24 H24C 109.5
H24B C24 H24C 109.5
La1 C25 H25 172.1
N2 C25 La1 60.5(4)
N2 C25 H25 119.6
N3 C25 La1 61.0(4)
N3 C25 N2 120.8(7)
N3 C25 H25 119.6
N2 C26 H26 109.4
N2 C26 C27 107.5(6)
N2 C26 C28 110.2(7)
C27 C26 H26 109.4
C27 C26 C28 111.0(8)
C28 C26 H26 109.4
C26 C27 H27A 109.5
C26 C27 H27B 109.5
C26 C27 H27C 109.5
H27A C27 H27B 109.5
H27A C27 H27C 109.5
H27B C27 H27C 109.5
C26 C28 H28A 109.5
C26 C28 H28B 109.5
C26 C28 H28C 109.5
H28A C28 H28B 109.5
H28A C28 H28C 109.5
H28B C28 H28C 109.5
N3 C29 H29 108.6
N3 C29 C30 109.1(7)
N3 C29 C31 110.7(7)
C30 C29 H29 108.6
C30 C29 C31 111.2(7)
C31 C29 H29 108.6
C29 C30 H30A 109.5
C29 C30 H30B 109.5
C29 C30 H30C 109.5
H30A C30 H30B 109.5
H30A C30 H30C 109.5
H30B C30 H30C 109.5
C29 C31 H31A 109.5
C29 C31 H31B 109.5
C29 C31 H31C 109.5
H31A C31 H31B 109.5
H31A C31 H31C 109.5
H31B C31 H31C 109.5

loop_
_geom_bond_atom_site_label_1
_geom_bond_atom_site_label_2
_geom_bond_distance
La1 N2 2.432(6)
La1 N3 2.443(6)
La1 C1 2.749(6)
La1 C2 2.809(7)
La1 C7 2.947(7)
La1 C8 2.963(7)
La1 C13 2.832(6)
La1 C16 2.776(6)
La1 C17 2.835(7)
La1 C18 2.991(7)
La1 C19 2.846(7)
La1 C25 2.794(7)
N1 B1 1.438(12)
N1 C21 1.575(16)
N1 C23 1.475(12)
N2 C25 1.325(10)
N2 C26 1.478(9)
N3 C25 1.319(10)
N3 C29 1.461(9)
Si1 C1 1.868(7)
Si1 C14 1.874(8)
Si1 C15 1.867(8)
Si1 C16 1.867(7)
B1 C18 1.539(12)
B1 C20 1.539(12)
C1 C2 1.444(10)
C1 C13 1.444(10)
C2 C3 1.429(10)
C2 C7 1.434(10)
C3 H3 0.9500
C3 C4 1.376(11)
C4 H4 0.9500
C4 C5 1.406(11)
C5 H5 0.9500
C5 C6 1.385(11)
C6 H6 0.9500
C6 C7 1.414(10)
C7 C8 1.435(10)
C8 C9 1.409(10)
C8 C13 1.444(10)
C9 H9 0.9500
C9 C10 1.380(11)
C10 H10 0.9500
C10 C11 1.391(11)
C11 H11 0.9500
C11 C12 1.381(10)
C12 H12 0.9500
C12 C13 1.412(10)
C14 H14A 0.9800
C14 H14B 0.9800
C14 H14C 0.9800
C15 H15A 0.9800
C15 H15B 0.9800
C15 H15C 0.9800
C16 C17 1.436(10)
C16 C19 1.420(10)
C17 H17 1.0000
C17 C18 1.392(10)
C18 H18 1.0000
C19 H19 1.0000
C19 C20 1.385(10)
C20 H20 0.9500
C21 H21A 0.9900
C21 H21B 0.9900
C21 C22 1.466(9)
C22 H22A 0.9800
C22 H22B 0.9800
C22 H22C 0.9800
C23 H23A 0.9900
C23 H23B 0.9900
C23 C24 1.500(12)
C24 H24A 0.9800
C24 H24B 0.9800
C24 H24C 0.9800
C25 H25 0.9500
C26 H26 1.0000
C26 C27 1.503(12)
C26 C28 1.513(12)
C27 H27A 0.9800
C27 H27B 0.9800
C27 H27C 0.9800
C28 H28A 0.9800
C28 H28B 0.9800
C28 H28C 0.9800
C29 H29 1.0000
C29 C30 1.515(13)
C29 C31 1.516(12)
C30 H30A 0.9800
C30 H30B 0.9800
C30 H30C 0.9800
C31 H31A 0.9800
C31 H31B 0.9800
C31 H31C 0.9800

loop_
_geom_torsion_atom_site_label_1
_geom_torsion_atom_site_label_2
_geom_torsion_atom_site_label_3
_geom_torsion_atom_site_label_4
_geom_torsion
La1 N2 C25 N3 -9.1(8)
La1 N2 C26 C27 -6.0(13)
La1 N2 C26 C28 115.1(10)
La1 N3 C25 N2 9.0(7)
La1 N3 C29 C30 10.7(14)
La1 N3 C29 C31 -111.9(10)
La1 Si1 C1 C2 79.5(6)
La1 Si1 C1 C13 -80.7(6)
La1 Si1 C16 C17 79.2(5)
La1 Si1 C16 C19 -80.0(5)
La1 B1 C18 C17 61.5(6)
La1 B1 C20 C19 -61.4(6)
La1 C1 C2 C3 101.7(8)
La1 C1 C2 C7 -73.2(5)
La1 C1 C13 C8 72.4(5)
La1 C1 C13 C12 -101.6(7)
La1 C2 C3 C4 -93.1(7)
La1 C2 C7 C6 111.9(6)
La1 C2 C7 C8 -68.0(5)
La1 C7 C8 C9 117.6(8)
La1 C7 C8 C13 -64.0(4)
La1 C8 C9 C10 -79.7(8)
La1 C8 C13 C1 -66.6(5)
La1 C8 C13 C12 108.3(6)
La1 C16 C17 C18 -67.7(7)
La1 C16 C19 C20 67.3(7)
La1 C17 C18 B1 -68.0(7)
La1 C19 C20 B1 67.5(7)
N1 B1 C18 La1 121.9(9)
N1 B1 C18 C17 -176.6(9)
N1 B1 C20 La1 -122.0(9)
N1 B1 C20 C19 176.6(9)
Si1 C1 C2 La1 -89.7(5)
Si1 C1 C2 C3 12.0(11)
Si1 C1 C2 C7 -162.9(5)
Si1 C1 C13 La1 90.4(5)
Si1 C1 C13 C8 162.8(5)
Si1 C1 C13 C12 -11.1(11)
Si1 C16 C17 La1 -90.2(4)
Si1 C16 C17 C18 -157.9(6)
Si1 C16 C19 La1 90.4(4)
Si1 C16 C19 C20 157.8(6)
B1 N1 C21 C22 89.8(13)
B1 N1 C23 C24 103.8(12)
C1 Si1 C16 La1 -1.0(3)
C1 Si1 C16 C17 78.2(6)
C1 Si1 C16 C19 -81.0(6)
C1 C2 C3 C4 -177.6(7)
C1 C2 C7 La1 67.7(5)
C1 C2 C7 C6 179.6(6)
C1 C2 C7 C8 -0.3(8)
C2 C1 C13 La1 -73.2(4)
C2 C1 C13 C8 -0.8(7)
C2 C1 C13 C12 -174.7(7)
C2 C3 C4 C5 -0.2(11)
C2 C7 C8 La1 63.8(5)
C2 C7 C8 C9 -178.6(7)
C2 C7 C8 C13 -0.2(7)
C3 C2 C7 La1 -108.1(6)
C3 C2 C7 C6 3.8(10)
C3 C2 C7 C8 -176.1(6)
C3 C4 C5 C6 2.9(12)
C4 C5 C6 C7 -2.0(11)
C5 C6 C7 La1 81.9(8)
C5 C6 C7 C2 -1.3(11)
C5 C6 C7 C8 178.6(7)
C6 C7 C8 La1 -116.1(8)
C6 C7 C8 C9 1.5(13)
C6 C7 C8 C13 179.9(7)
C7 C2 C3 C4 -3.0(10)
C7 C8 C9 C10 -177.2(7)
C7 C8 C13 La1 67.2(5)
C7 C8 C13 C1 0.6(7)
C7 C8 C13 C12 175.5(6)
C8 C9 C10 C11 -1.1(11)
C9 C8 C13 La1 -114.2(6)
C9 C8 C13 C1 179.2(6)
C9 C8 C13 C12 -5.9(10)
C9 C10 C11 C12 -1.0(12)
C10 C11 C12 C13 -0.4(11)
C11 C12 C13 La1 93.8(7)
C11 C12 C13 C1 177.3(7)
C11 C12 C13 C8 3.7(10)
C13 C1 C2 La1 73.9(4)
C13 C1 C2 C3 175.6(7)
C13 C1 C2 C7 0.7(7)
C13 C8 C9 C10 4.6(10)
C14 Si1 C1 La1 -118.3(3)
C14 Si1 C1 C2 -38.8(7)
C14 Si1 C1 C13 161.0(6)
C14 Si1 C16 La1 120.5(3)
C14 Si1 C16 C17 -160.3(5)
C14 Si1 C16 C19 40.6(6)
C15 Si1 C1 La1 118.8(3)
C15 Si1 C1 C2 -161.7(6)
C15 Si1 C1 C13 38.1(7)
C15 Si1 C16 La1 -120.2(3)
C15 Si1 C16 C17 -41.0(6)
C15 Si1 C16 C19 159.8(5)
C16 Si1 C1 La1 1.0(3)
C16 Si1 C1 C2 80.5(6)
C16 Si1 C1 C13 -79.7(6)
C16 C17 C18 La1 63.1(6)
C16 C17 C18 B1 -4.9(11)
C16 C19 C20 La1 -62.7(6)
C16 C19 C20 B1 4.8(11)
C17 C16 C19 La1 -69.5(5)
C17 C16 C19 C20 -2.2(10)
C18 B1 C20 La1 54.8(6)
C18 B1 C20 C19 -6.6(11)
C19 C16 C17 La1 69.9(5)
C19 C16 C17 C18 2.2(10)
C20 B1 C18 La1 -54.9(6)
C20 B1 C18 C17 6.6(10)
C21 N1 B1 La1 76.1(13)
C21 N1 B1 C18 -12.0(16)
C21 N1 B1 C20 164.5(9)
C21 N1 C23 C24 -72.6(12)
C23 N1 B1 La1 -100.0(12)
C23 N1 B1 C18 172.0(9)
C23 N1 B1 C20 -11.6(16)
C23 N1 C21 C22 -93.9(11)
C25 N2 C26 C27 158.1(7)
C25 N2 C26 C28 -80.8(9)
C25 N3 C29 C30 -155.2(7)
C25 N3 C29 C31 82.1(9)
C26 N2 C25 La1 -172.2(7)
C26 N2 C25 N3 178.8(7)
C29 N3 C25 La1 173.0(7)
C29 N3 C25 N2 -178.0(7)
